data_1573447
loop_
_publ_author_name
'Szyma\'nski, Bartosz'
'Sahoo, Smruti Ranjan'
'Vakuliuk, Olena'
'Valiev, Rashid'
'Ramazanov, Ruslan'
'\/Laski, Piotr'
'Jarzembska, Katarzyna N.'
'Kami\'nski, Rados\/law'
'Teimouri, Mohammad B.'
'Baryshnikov, Glib'
'Gryko, Daniel T.'

_publ_section_title
;
 Shedding new light on quadrupolar 1,4-dihydropyrrolo[3,2-b]pyrroles:
 impact of electron-deficient scaffolds over emission
;
_journal_name_full 'Chemical Science'
_journal_paper_doi 10.1039/D4SC07275H
_journal_year 2025
_chemical_formula_moiety 'C54 H66 N6 S2'
_chemical_formula_sum 'C54 H66 N6 S2'
_chemical_formula_weight 863.24
_space_group_crystal_system monoclinic
_space_group_IT_number 14
_space_group_name_Hall '-P 2ybc'
_space_group_name_H-M_alt 'P 1 21/c 1'
_atom_sites_solution_hydrogens geom
_audit_creation_date 2024-04-26
_audit_creation_method
;
Olex2 1.5
(compiled 2024.02.16 svn.r378c4104 for OlexSys, GUI svn.r6928)
;
_audit_update_record
;
2024-06-02 deposited with the CCDC.	2024-12-06 downloaded from the CCDC.
;
_cell_angle_alpha 90
_cell_angle_beta 106.857(7)
_cell_angle_gamma 90
_cell_formula_units_Z 2
_cell_length_a 26.3539(14)
_cell_length_b 5.7949(2)
_cell_length_c 16.2792(11)
_cell_measurement_reflns_used 4390
_cell_measurement_temperature 100
_cell_measurement_theta_max 76.0040
_cell_measurement_theta_min 3.4470
_cell_volume 2379.3(2)
_computing_molecular_graphics 'Olex2 1.5 (Dolomanov et al., 2009)'
_computing_publication_material 'Olex2 1.5 (Dolomanov et al., 2009)'
_computing_structure_refinement 'XL  (Sheldrick, 2008)'
_diffrn_ambient_temperature 100.15
_diffrn_measured_fraction_theta_full 1.000
_diffrn_measured_fraction_theta_max 0.972
_diffrn_measurement_device 'four-circle diffractometer'
_diffrn_measurement_device_type 'SuperNova, Single source at offset/far, Atlas'
_diffrn_measurement_method '\w scans'
_diffrn_radiation_type CuK\a
_diffrn_radiation_wavelength 1.54184
_diffrn_reflns_av_R_equivalents 0.0845
_diffrn_reflns_av_unetI/netI 0.0755
_diffrn_reflns_Laue_measured_fraction_full 1.000
_diffrn_reflns_Laue_measured_fraction_max 0.972
_diffrn_reflns_limit_h_max 33
_diffrn_reflns_limit_h_min -31
_diffrn_reflns_limit_k_max 7
_diffrn_reflns_limit_k_min -7
_diffrn_reflns_limit_l_max 20
_diffrn_reflns_limit_l_min -18
_diffrn_reflns_number 19841
_diffrn_reflns_point_group_measured_fraction_full 1.000
_diffrn_reflns_point_group_measured_fraction_max 0.972
_diffrn_reflns_theta_full 67.684
_diffrn_reflns_theta_max 77.736
_diffrn_reflns_theta_min 3.505
_exptl_absorpt_coefficient_mu 1.335
_exptl_absorpt_correction_T_max 1.00000
_exptl_absorpt_correction_T_min 0.90464
_exptl_absorpt_correction_type multi-scan
_exptl_absorpt_process_details
;
CrysAlisPro 1.171.41.99a (Rigaku Oxford Diffraction, 2021)
Empirical absorption correction using spherical harmonics,
implemented in SCALE3 ABSPACK scaling algorithm.
;
_exptl_crystal_colour 'light orange'
_exptl_crystal_density_diffrn 1.205
_exptl_crystal_description block
_exptl_crystal_F_000 928
_exptl_crystal_size_max 0.138
_exptl_crystal_size_mid 0.065
_exptl_crystal_size_min 0.033
_refine_diff_density_max 0.354
_refine_diff_density_min -0.406
_refine_diff_density_rms 0.068
_refine_ls_extinction_method none
_refine_ls_goodness_of_fit_ref 1.067
_refine_ls_hydrogen_treatment constr
_refine_ls_matrix_type full
_refine_ls_number_parameters 281
_refine_ls_number_reflns 4943
_refine_ls_number_restraints 0
_refine_ls_restrained_S_all 1.067
_refine_ls_R_factor_all 0.0970
_refine_ls_R_factor_gt 0.0634
_refine_ls_shift/su_max 0.000
_refine_ls_shift/su_mean 0.000
_refine_ls_structure_factor_coef Fsqd
_refine_ls_weighting_details 'w=1/[\s^2^(Fo^2^)+(0.0829P)^2^+1.0661P] where P=(Fo^2^+2Fc^2^)/3'
_refine_ls_weighting_scheme calc
_refine_ls_wR_factor_gt 0.1691
_refine_ls_wR_factor_ref 0.1972
_reflns_number_gt 3337
_reflns_number_total 4943
_reflns_threshold_expression 'I > 2\s(I)'
_cod_data_source_file d4sc07275h2.cif
_cod_data_source_block 5
_cod_database_code 1573447
_shelx_shelxl_version_number 2018/3
_shelx_space_group_comment
;
The symmetry employed for this shelxl refinement is uniquely defined
by the following loop, which should always be used as a source of
symmetry information in preference to the above space-group names.
They are only intended as comments.
;
_olex2_refinement_description
;
1. Fixed Uiso
 At 1.2 times of:
  All C(H) groups, All C(H,H) groups
 At 1.5 times of:
  All C(H,H,H) groups
2.a Secondary CH2 refined with riding coordinates:
 C21(H21A,H21B), C22(H22A,H22B), C20(H20A,H20B), C23(H23A,H23B), C24(H24A,
 H24B), C27(H27A,H27B), C26(H26A,H26B), C25(H25A,H25B), C28(H28A,H28B),
 C29(H29A,H29B), C30(H30A,H30B)
2.b Aromatic/amide H refined with riding coordinates:
 C16(H16), C15(H15), C3(H3), C6(H6), C18(H18), C19(H19), C13(H13), C12(H12)
2.c Idealised Me refined as rotating group:
 C31(H31A,H31B,H31C)
;
_olex2_submission_special_instructions 'No special instructions were received'

loop_
_space_group_symop_operation_xyz
'x, y, z'
'-x, y+1/2, -z+1/2'
'-x, -y, -z'
'x, -y-1/2, z-1/2'

loop_
_atom_site_label
_atom_site_type_symbol
_atom_site_fract_x
_atom_site_fract_y
_atom_site_fract_z
_atom_site_U_iso_or_equiv
_atom_site_adp_type
_atom_site_occupancy
_atom_site_site_symmetry_order
_atom_site_calc_flag
_atom_site_refinement_flags_posn
_atom_site_refinement_flags_adp
_atom_site_refinement_flags_occupancy
_atom_site_disorder_assembly
_atom_site_disorder_group
N1 N 0.06127(9) 0.5999(4) 0.05943(16) 0.0254(5) Uani 1 1 d . . . . .
C2 C 0.03220(10) 0.7616(4) 0.09150(19) 0.0239(6) Uani 1 1 d . . . . .
C16 C 0.19861(11) 0.7505(5) 0.0624(2) 0.0342(7) Uani 1 1 d . . . . .
H16 H 0.216931 0.873745 0.045057 0.041 Uiso 1 1 calc R U . . .
C14 C 0.11720(10) 0.5884(5) 0.07343(19) 0.0245(6) Uani 1 1 d . . . . .
C15 C 0.14396(11) 0.7670(5) 0.0477(2) 0.0315(7) Uani 1 1 d . . . . .
H15 H 0.125267 0.899362 0.020235 0.038 Uiso 1 1 calc R U . . .
C17 C 0.22699(11) 0.5591(5) 0.1018(2) 0.0285(6) Uani 1 1 d . . . . .
C3 C -0.02157(10) 0.7258(4) 0.05401(19) 0.0247(6) Uani 1 1 d . . . . .
H3 H -0.049972 0.810887 0.064205 0.030 Uiso 1 1 calc R U . . .
C5 C 0.05595(10) 0.9251(4) 0.15996(19) 0.0250(6) Uani 1 1 d . . . . .
C4 C 0.02551(10) 0.4623(4) 0.00227(19) 0.0238(6) Uani 1 1 d . . . . .
C6 C 0.10333(10) 0.8839(5) 0.22222(19) 0.0264(6) Uani 1 1 d . . . . .
H6 H 0.122482 0.745314 0.221708 0.032 Uiso 1 1 calc R U . . .
C21 C 0.30828(11) 0.3145(6) 0.1021(2) 0.0367(7) Uani 1 1 d . . . . .
H21A H 0.289483 0.260800 0.043407 0.044 Uiso 1 1 calc R U . . .
H21B H 0.301175 0.202306 0.143248 0.044 Uiso 1 1 calc R U . . .
C18 C 0.19949(11) 0.3812(5) 0.1277(2) 0.0317(7) Uani 1 1 d . . . . .
H18 H 0.218286 0.250136 0.155992 0.038 Uiso 1 1 calc R U . . .
C19 C 0.14481(11) 0.3936(5) 0.1125(2) 0.0292(6) Uani 1 1 d . . . . .
H19 H 0.126309 0.269197 0.128785 0.035 Uiso 1 1 calc R U . . .
C13 C 0.02682(10) 1.1334(5) 0.16385(19) 0.0257(6) Uani 1 1 d . . . . .
H13 H -0.006206 1.157096 0.121579 0.031 Uiso 1 1 calc R U . . .
C22 C 0.36776(11) 0.3206(6) 0.1128(2) 0.0373(7) Uani 1 1 d . . . . .
H22A H 0.374370 0.420555 0.067638 0.045 Uiso 1 1 calc R U . . .
H22B H 0.386102 0.390306 0.169093 0.045 Uiso 1 1 calc R U . . .
C20 C 0.28660(11) 0.5494(5) 0.1168(2) 0.0360(7) Uani 1 1 d . . . . .
H20A H 0.304247 0.597726 0.176613 0.043 Uiso 1 1 calc R U . . .
H20B H 0.296247 0.662799 0.078357 0.043 Uiso 1 1 calc R U . . .
C23 C 0.39126(12) 0.0827(6) 0.1074(3) 0.0420(8) Uani 1 1 d . . . . .
H23A H 0.373215 0.013572 0.050861 0.050 Uiso 1 1 calc R U . . .
H23B H 0.384371 -0.017828 0.152182 0.050 Uiso 1 1 calc R U . . .
C24 C 0.45089(12) 0.0895(6) 0.1191(3) 0.0406(8) Uani 1 1 d . . . . .
H24A H 0.457645 0.186199 0.073216 0.049 Uiso 1 1 calc R U . . .
H24B H 0.468783 0.163162 0.174812 0.049 Uiso 1 1 calc R U . . .
C27 C 0.55849(12) -0.3808(6) 0.1263(3) 0.0420(8) Uani 1 1 d . . . . .
H27A H 0.540942 -0.454057 0.070269 0.050 Uiso 1 1 calc R U . . .
H27B H 0.551160 -0.477549 0.171638 0.050 Uiso 1 1 calc R U . . .
C26 C 0.53451(12) -0.1433(6) 0.1284(3) 0.0411(8) Uani 1 1 d . . . . .
H26A H 0.541440 -0.047126 0.082551 0.049 Uiso 1 1 calc R U . . .
H26B H 0.552355 -0.069224 0.184108 0.049 Uiso 1 1 calc R U . . .
C25 C 0.47492(12) -0.1485(6) 0.1165(3) 0.0425(8) Uani 1 1 d . . . . .
H25A H 0.457062 -0.221841 0.060640 0.051 Uiso 1 1 calc R U . . .
H25B H 0.467978 -0.245313 0.162152 0.051 Uiso 1 1 calc R U . . .
C28 C 0.61836(12) -0.3759(6) 0.1393(3) 0.0403(8) Uani 1 1 d . . . . .
H28A H 0.625714 -0.277907 0.094267 0.048 Uiso 1 1 calc R U . . .
H28B H 0.635934 -0.304089 0.195547 0.048 Uiso 1 1 calc R U . . .
C29 C 0.64239(12) -0.6144(6) 0.1363(3) 0.0430(8) Uani 1 1 d . . . . .
H29A H 0.634519 -0.713332 0.180629 0.052 Uiso 1 1 calc R U . . .
H29B H 0.625321 -0.685109 0.079635 0.052 Uiso 1 1 calc R U . . .
C30 C 0.70184(13) -0.6088(6) 0.1508(3) 0.0502(10) Uani 1 1 d . . . . .
H30A H 0.719050 -0.547913 0.209077 0.060 Uiso 1 1 calc R U . . .
H30B H 0.709848 -0.501046 0.109032 0.060 Uiso 1 1 calc R U . . .
C31 C 0.72558(14) -0.8436(7) 0.1419(3) 0.0528(10) Uani 1 1 d . . . . .
H31A H 0.709176 -0.904259 0.084105 0.079 Uiso 1 1 calc R U . . .
H31B H 0.718970 -0.950009 0.184455 0.079 Uiso 1 1 calc R U . . .
H31C H 0.763876 -0.827575 0.151459 0.079 Uiso 1 1 calc R U . . .
N8 N 0.16840(10) 1.0392(5) 0.35113(19) 0.0362(6) Uani 1 1 d . . . . .
C7 C 0.12290(11) 1.0524(5) 0.2869(2) 0.0269(6) Uani 1 1 d . . . . .
C12 C 0.04447(11) 1.2980(5) 0.2254(2) 0.0289(6) Uani 1 1 d . . . . .
H12 H 0.024483 1.434169 0.225869 0.035 Uiso 1 1 calc R U . . .
C11 C 0.09364(11) 1.2597(5) 0.2887(2) 0.0279(6) Uani 1 1 d . . . . .
S9 S 0.17183(3) 1.27363(14) 0.40562(6) 0.0387(2) Uani 1 1 d . . . . .
N10 N 0.11763(10) 1.4028(4) 0.35337(18) 0.0347(6) Uani 1 1 d . . . . .

loop_
_atom_site_aniso_label
_atom_site_aniso_U_11
_atom_site_aniso_U_22
_atom_site_aniso_U_33
_atom_site_aniso_U_23
_atom_site_aniso_U_13
_atom_site_aniso_U_12
N1 0.0206(10) 0.0217(11) 0.0337(14) 0.0000(10) 0.0075(10) 0.0004(8)
C2 0.0224(12) 0.0218(12) 0.0276(15) 0.0013(11) 0.0074(11) 0.0028(10)
C16 0.0262(13) 0.0257(14) 0.051(2) 0.0051(14) 0.0124(13) -0.0027(11)
C14 0.0204(12) 0.0223(12) 0.0309(15) -0.0011(11) 0.0076(11) 0.0001(10)
C15 0.0246(13) 0.0250(13) 0.0446(19) 0.0054(13) 0.0096(13) 0.0018(10)
C17 0.0219(12) 0.0270(13) 0.0360(17) -0.0042(12) 0.0076(12) -0.0017(10)
C3 0.0231(12) 0.0207(12) 0.0303(15) -0.0006(11) 0.0079(11) 0.0018(10)
C5 0.0234(12) 0.0197(12) 0.0324(16) -0.0002(11) 0.0089(11) -0.0012(10)
C4 0.0209(12) 0.0211(12) 0.0294(15) 0.0000(11) 0.0075(11) 0.0004(10)
C6 0.0245(12) 0.0223(12) 0.0304(16) -0.0023(11) 0.0050(11) 0.0010(10)
C21 0.0216(13) 0.0363(16) 0.052(2) -0.0015(15) 0.0099(13) 0.0013(11)
C18 0.0238(13) 0.0247(13) 0.0462(19) 0.0035(13) 0.0096(13) 0.0049(10)
C19 0.0254(13) 0.0216(13) 0.0411(18) 0.0024(12) 0.0104(12) -0.0001(10)
C13 0.0227(12) 0.0243(13) 0.0313(16) 0.0011(12) 0.0098(11) -0.0010(10)
C22 0.0226(13) 0.0417(17) 0.049(2) -0.0011(15) 0.0123(14) -0.0002(12)
C20 0.0207(13) 0.0355(16) 0.051(2) -0.0008(15) 0.0089(13) -0.0003(11)
C23 0.0250(14) 0.0395(17) 0.061(2) -0.0047(16) 0.0121(15) 0.0027(12)
C24 0.0240(14) 0.0445(18) 0.054(2) -0.0021(16) 0.0124(14) 0.0030(12)
C27 0.0269(14) 0.0448(18) 0.054(2) 0.0009(17) 0.0108(15) 0.0063(13)
C26 0.0258(14) 0.0428(18) 0.054(2) -0.0009(16) 0.0104(14) 0.0037(13)
C25 0.0254(14) 0.0430(18) 0.059(2) 0.0002(17) 0.0123(15) 0.0057(13)
C28 0.0238(14) 0.0392(17) 0.056(2) -0.0022(16) 0.0093(14) 0.0038(12)
C29 0.0274(15) 0.0419(17) 0.059(2) -0.0007(17) 0.0122(15) 0.0039(13)
C30 0.0297(16) 0.0432(19) 0.078(3) -0.0095(19) 0.0164(17) 0.0026(13)
C31 0.0345(17) 0.049(2) 0.076(3) -0.006(2) 0.0170(18) 0.0064(15)
N8 0.0297(12) 0.0370(14) 0.0386(16) -0.0024(12) 0.0046(11) -0.0028(10)
C7 0.0268(13) 0.0256(13) 0.0281(15) -0.0003(12) 0.0078(12) -0.0035(10)
C12 0.0307(14) 0.0216(12) 0.0391(18) -0.0020(12) 0.0175(13) 0.0001(10)
C11 0.0283(13) 0.0250(13) 0.0338(16) -0.0022(12) 0.0145(12) -0.0051(11)
S9 0.0350(4) 0.0390(4) 0.0395(5) -0.0078(4) 0.0067(3) -0.0088(3)
N10 0.0379(13) 0.0310(13) 0.0377(16) -0.0086(11) 0.0146(12) -0.0083(10)

loop_
_atom_type_symbol
_atom_type_description
_atom_type_scat_dispersion_real
_atom_type_scat_dispersion_imag
_atom_type_scat_source
C C 0.0181 0.0091 'International Tables Vol C Tables 4.2.6.8 and 6.1.1.4'
H H 0.0000 0.0000 'International Tables Vol C Tables 4.2.6.8 and 6.1.1.4'
N N 0.0311 0.0180 'International Tables Vol C Tables 4.2.6.8 and 6.1.1.4'
S S 0.3331 0.5567 'International Tables Vol C Tables 4.2.6.8 and 6.1.1.4'

loop_
_geom_angle_atom_site_label_1
_geom_angle_atom_site_label_2
_geom_angle_atom_site_label_3
_geom_angle
_geom_angle_site_symmetry_1
_geom_angle_site_symmetry_3
_geom_angle_publ_flag
C2 N1 C14 128.5(2) . . ?
C4 N1 C2 107.4(2) . . ?
C4 N1 C14 123.8(2) . . ?
N1 C2 C5 123.9(2) . . ?
C3 C2 N1 109.6(2) . . ?
C3 C2 C5 126.2(2) . . ?
C15 C16 H16 119.1 . . ?
C17 C16 H16 119.1 . . ?
C17 C16 C15 121.8(3) . . ?
C15 C14 N1 120.7(2) . . ?
C15 C14 C19 120.0(2) . . ?
C19 C14 N1 119.3(2) . . ?
C16 C15 H15 120.4 . . ?
C14 C15 C16 119.2(3) . . ?
C14 C15 H15 120.4 . . ?
C16 C17 C18 118.3(3) . . ?
C16 C17 C20 119.9(3) . . ?
C18 C17 C20 121.9(3) . . ?
C2 C3 H3 127.0 . . ?
C2 C3 C4 106.0(2) . 3_565 ?
C4 C3 H3 127.0 3_565 . ?
C6 C5 C2 123.0(2) . . ?
C6 C5 C13 119.4(3) . . ?
C13 C5 C2 117.5(2) . . ?
N1 C4 C3 142.9(2) . 3_565 ?
N1 C4 C4 108.4(3) . 3_565 ?
C4 C4 C3 108.6(3) 3_565 3_565 ?
C5 C6 H6 120.6 . . ?
C5 C6 C7 118.8(2) . . ?
C7 C6 H6 120.6 . . ?
H21A C21 H21B 107.9 . . ?
C22 C21 H21A 109.1 . . ?
C22 C21 H21B 109.1 . . ?
C20 C21 H21A 109.1 . . ?
C20 C21 H21B 109.1 . . ?
C20 C21 C22 112.4(3) . . ?
C17 C18 H18 119.6 . . ?
C19 C18 C17 120.7(3) . . ?
C19 C18 H18 119.6 . . ?
C14 C19 H19 120.0 . . ?
C18 C19 C14 120.0(3) . . ?
C18 C19 H19 120.0 . . ?
C5 C13 H13 118.5 . . ?
C12 C13 C5 123.1(3) . . ?
C12 C13 H13 118.5 . . ?
C21 C22 H22A 108.9 . . ?
C21 C22 H22B 108.9 . . ?
H22A C22 H22B 107.8 . . ?
C23 C22 C21 113.2(3) . . ?
C23 C22 H22A 108.9 . . ?
C23 C22 H22B 108.9 . . ?
C17 C20 C21 115.2(2) . . ?
C17 C20 H20A 108.5 . . ?
C17 C20 H20B 108.5 . . ?
C21 C20 H20A 108.5 . . ?
C21 C20 H20B 108.5 . . ?
H20A C20 H20B 107.5 . . ?
C22 C23 H23A 109.0 . . ?
C22 C23 H23B 109.0 . . ?
C22 C23 C24 112.9(3) . . ?
H23A C23 H23B 107.8 . . ?
C24 C23 H23A 109.0 . . ?
C24 C23 H23B 109.0 . . ?
C23 C24 H24A 108.9 . . ?
C23 C24 H24B 108.9 . . ?
H24A C24 H24B 107.7 . . ?
C25 C24 C23 113.2(3) . . ?
C25 C24 H24A 108.9 . . ?
C25 C24 H24B 108.9 . . ?
H27A C27 H27B 107.7 . . ?
C26 C27 H27A 108.9 . . ?
C26 C27 H27B 108.9 . . ?
C26 C27 C28 113.5(3) . . ?
C28 C27 H27A 108.9 . . ?
C28 C27 H27B 108.9 . . ?
C27 C26 H26A 108.9 . . ?
C27 C26 H26B 108.9 . . ?
C27 C26 C25 113.5(3) . . ?
H26A C26 H26B 107.7 . . ?
C25 C26 H26A 108.9 . . ?
C25 C26 H26B 108.9 . . ?
C24 C25 C26 113.5(3) . . ?
C24 C25 H25A 108.9 . . ?
C24 C25 H25B 108.9 . . ?
C26 C25 H25A 108.9 . . ?
C26 C25 H25B 108.9 . . ?
H25A C25 H25B 107.7 . . ?
C27 C28 H28A 108.9 . . ?
C27 C28 H28B 108.9 . . ?
H28A C28 H28B 107.7 . . ?
C29 C28 C27 113.5(3) . . ?
C29 C28 H28A 108.9 . . ?
C29 C28 H28B 108.9 . . ?
C28 C29 H29A 108.9 . . ?
C28 C29 H29B 108.9 . . ?
H29A C29 H29B 107.7 . . ?
C30 C29 C28 113.3(3) . . ?
C30 C29 H29A 108.9 . . ?
C30 C29 H29B 108.9 . . ?
C29 C30 H30A 108.8 . . ?
C29 C30 H30B 108.8 . . ?
C29 C30 C31 113.6(3) . . ?
H30A C30 H30B 107.7 . . ?
C31 C30 H30A 108.8 . . ?
C31 C30 H30B 108.8 . . ?
C30 C31 H31A 109.5 . . ?
C30 C31 H31B 109.5 . . ?
C30 C31 H31C 109.5 . . ?
H31A C31 H31B 109.5 . . ?
H31A C31 H31C 109.5 . . ?
H31B C31 H31C 109.5 . . ?
C7 N8 S9 106.0(2) . . ?
C6 C7 C11 120.7(3) . . ?
N8 C7 C6 126.0(3) . . ?
N8 C7 C11 113.3(3) . . ?
C13 C12 H12 121.0 . . ?
C13 C12 C11 118.0(3) . . ?
C11 C12 H12 121.0 . . ?
C12 C11 C7 120.0(3) . . ?
N10 C11 C7 113.5(3) . . ?
N10 C11 C12 126.5(3) . . ?
N8 S9 N10 101.58(14) . . ?
C11 N10 S9 105.6(2) . . ?

loop_
_geom_bond_atom_site_label_1
_geom_bond_atom_site_label_2
_geom_bond_distance
_geom_bond_site_symmetry_2
_geom_bond_publ_flag
N1 C2 1.404(3) . ?
N1 C14 1.426(3) . ?
N1 C4 1.371(4) . ?
C2 C3 1.386(4) . ?
C2 C5 1.458(4) . ?
C16 H16 0.9500 . ?
C16 C15 1.393(4) . ?
C16 C17 1.386(4) . ?
C14 C15 1.384(4) . ?
C14 C19 1.393(4) . ?
C15 H15 0.9500 . ?
C17 C18 1.394(4) . ?
C17 C20 1.519(4) . ?
C3 H3 0.9500 . ?
C3 C4 1.409(4) 3_565 ?
C5 C6 1.382(4) . ?
C5 C13 1.442(4) . ?
C4 C4 1.395(5) 3_565 ?
C6 H6 0.9500 . ?
C6 C7 1.419(4) . ?
C21 H21A 0.9900 . ?
C21 H21B 0.9900 . ?
C21 C22 1.526(4) . ?
C21 C20 1.522(4) . ?
C18 H18 0.9500 . ?
C18 C19 1.392(4) . ?
C19 H19 0.9500 . ?
C13 H13 0.9500 . ?
C13 C12 1.364(4) . ?
C22 H22A 0.9900 . ?
C22 H22B 0.9900 . ?
C22 C23 1.524(4) . ?
C20 H20A 0.9900 . ?
C20 H20B 0.9900 . ?
C23 H23A 0.9900 . ?
C23 H23B 0.9900 . ?
C23 C24 1.528(4) . ?
C24 H24A 0.9900 . ?
C24 H24B 0.9900 . ?
C24 C25 1.523(5) . ?
C27 H27A 0.9900 . ?
C27 H27B 0.9900 . ?
C27 C26 1.519(5) . ?
C27 C28 1.530(4) . ?
C26 H26A 0.9900 . ?
C26 H26B 0.9900 . ?
C26 C25 1.526(4) . ?
C25 H25A 0.9900 . ?
C25 H25B 0.9900 . ?
C28 H28A 0.9900 . ?
C28 H28B 0.9900 . ?
C28 C29 1.527(4) . ?
C29 H29A 0.9900 . ?
C29 H29B 0.9900 . ?
C29 C30 1.516(4) . ?
C30 H30A 0.9900 . ?
C30 H30B 0.9900 . ?
C30 C31 1.522(5) . ?
C31 H31A 0.9800 . ?
C31 H31B 0.9800 . ?
C31 H31C 0.9800 . ?
N8 C7 1.345(4) . ?
N8 S9 1.611(3) . ?
C7 C11 1.432(4) . ?
C12 H12 0.9500 . ?
C12 C11 1.420(4) . ?
C11 N10 1.345(4) . ?
S9 N10 1.618(3) . ?

loop_
_geom_torsion_atom_site_label_1
_geom_torsion_atom_site_label_2
_geom_torsion_atom_site_label_3
_geom_torsion_atom_site_label_4
_geom_torsion
_geom_torsion_site_symmetry_1
_geom_torsion_site_symmetry_2
_geom_torsion_site_symmetry_3
_geom_torsion_site_symmetry_4
_geom_torsion_publ_flag
N1 C2 C3 C4 0.1(3) . . . 3_565 ?
N1 C2 C5 C6 -26.7(4) . . . . ?
N1 C2 C5 C13 156.1(3) . . . . ?
N1 C14 C15 C16 179.9(3) . . . . ?
N1 C14 C19 C18 -179.1(3) . . . . ?
C2 N1 C14 C15 -61.3(4) . . . . ?
C2 N1 C14 C19 119.5(3) . . . . ?
C2 N1 C4 C3 179.7(4) . . . 3_565 ?
C2 N1 C4 C4 0.5(4) . . . 3_565 ?
C2 C5 C6 C7 -179.2(3) . . . . ?
C2 C5 C13 C12 179.1(3) . . . . ?
C16 C17 C18 C19 1.5(5) . . . . ?
C16 C17 C20 C21 -140.8(3) . . . . ?
C14 N1 C2 C3 172.9(3) . . . . ?
C14 N1 C2 C5 -12.6(4) . . . . ?
C14 N1 C4 C3 6.1(6) . . . 3_565 ?
C14 N1 C4 C4 -173.1(3) . . . 3_565 ?
C15 C16 C17 C18 -0.7(5) . . . . ?
C15 C16 C17 C20 -179.8(3) . . . . ?
C15 C14 C19 C18 1.7(5) . . . . ?
C17 C16 C15 C14 0.4(5) . . . . ?
C17 C18 C19 C14 -2.0(5) . . . . ?
C3 C2 C5 C6 146.8(3) . . . . ?
C3 C2 C5 C13 -30.4(4) . . . . ?
C5 C2 C3 C4 -174.3(3) . . . 3_565 ?
C5 C6 C7 N8 -179.3(3) . . . . ?
C5 C6 C7 C11 1.1(4) . . . . ?
C5 C13 C12 C11 -0.6(4) . . . . ?
C4 N1 C2 C3 -0.4(3) . . . . ?
C4 N1 C2 C5 174.1(3) . . . . ?
C4 N1 C14 C15 110.9(3) . . . . ?
C4 N1 C14 C19 -68.3(4) . . . . ?
C6 C5 C13 C12 1.8(4) . . . . ?
C6 C7 C11 C12 0.2(4) . . . . ?
C6 C7 C11 N10 -179.4(3) . . . . ?
C21 C22 C23 C24 -179.4(3) . . . . ?
C18 C17 C20 C21 40.2(5) . . . . ?
C19 C14 C15 C16 -0.9(5) . . . . ?
C13 C5 C6 C7 -2.0(4) . . . . ?
C13 C12 C11 C7 -0.4(4) . . . . ?
C13 C12 C11 N10 179.1(3) . . . . ?
C22 C21 C20 C17 176.4(3) . . . . ?
C22 C23 C24 C25 178.3(3) . . . . ?
C20 C17 C18 C19 -179.5(3) . . . . ?
C20 C21 C22 C23 174.1(3) . . . . ?
C23 C24 C25 C26 -179.8(3) . . . . ?
C27 C26 C25 C24 179.7(3) . . . . ?
C27 C28 C29 C30 -179.0(4) . . . . ?
C26 C27 C28 C29 -179.4(3) . . . . ?
C28 C27 C26 C25 -179.3(3) . . . . ?
C28 C29 C30 C31 -176.1(4) . . . . ?
N8 C7 C11 C12 -179.5(3) . . . . ?
N8 C7 C11 N10 0.9(4) . . . . ?
N8 S9 N10 C11 0.4(2) . . . . ?
C7 N8 S9 N10 0.1(2) . . . . ?
C7 C11 N10 S9 -0.8(3) . . . . ?
C12 C11 N10 S9 179.7(2) . . . . ?
S9 N8 C7 C6 179.8(2) . . . . ?
S9 N8 C7 C11 -0.6(3) . . . . ?
